data_7234356
loop_
_publ_author_name
'Devogelaer, Jan-Joris'
'Brugman, Sander J.T.'
'meekes, hugo'
'Tinnemans, Paul T.'
'Vlieg, Elias'
'de Gelder, Rene'

_publ_section_title
;
 Cocrystal design by network-based link prediction
;
_journal_name_full CrystEngComm
_journal_paper_doi 10.1039/C9CE01110B
_journal_year 2019
_chemical_formula_moiety 'C12 H12 N2, C2 O4, 6(H2 O)'
_chemical_formula_sum 'C14 H24 N2 O10'
_chemical_formula_weight 380.35
_space_group_crystal_system monoclinic
_space_group_IT_number 12
_space_group_name_Hall '-C 2y'
_space_group_name_H-M_alt 'C 1 2/m 1'
_symmetry_space_group_name_Hall '-C 2y'
_symmetry_space_group_name_H-M 'C 1 2/m 1'
_atom_sites_solution_hydrogens mixed
_atom_sites_solution_primary direct
_atom_sites_solution_secondary difmap
_audit_creation_method SHELXL-2018/3
_audit_update_record
;
2019-07-16 deposited with the CCDC.    2019-10-02 downloaded from the CCDC.
;
_cell_angle_alpha 90
_cell_angle_beta 123.4486(12)
_cell_angle_gamma 90
_cell_formula_units_Z 2
_cell_length_a 16.3686(5)
_cell_length_b 6.9285(2)
_cell_length_c 9.5207(3)
_cell_measurement_reflns_used 6262
_cell_measurement_temperature 150(2)
_cell_measurement_theta_max 33.2
_cell_measurement_theta_min 2.6
_cell_volume 900.92(5)
_computing_cell_refinement Peakref
_computing_data_collection Apex3
_computing_data_reduction SAINT,SADABS-2014/5
_computing_molecular_graphics 'PLATON, Shelxle'
_computing_structure_refinement 'SHELXL-2016/6 (Sheldrick, 2016)'
_computing_structure_solution 'SHELXT 2014/4 (Sheldrick, 2014)'
_diffrn_ambient_temperature 150(2)
_diffrn_detector_area_resol_mean 10.4
_diffrn_measured_fraction_theta_full 0.999
_diffrn_measured_fraction_theta_max 0.999
_diffrn_measurement_device 'Bruker D8 Quest Apex3'
_diffrn_measurement_method '\f and \w scans'
_diffrn_radiation_detector Photon100
_diffrn_radiation_monochromator graphite
_diffrn_radiation_type MoK\a
_diffrn_radiation_wavelength 0.71073
_diffrn_reflns_av_R_equivalents 0.0223
_diffrn_reflns_av_unetI/netI 0.0137
_diffrn_reflns_Laue_measured_fraction_full 0.999
_diffrn_reflns_Laue_measured_fraction_max 0.999
_diffrn_reflns_limit_h_max 25
_diffrn_reflns_limit_h_min -25
_diffrn_reflns_limit_k_max 10
_diffrn_reflns_limit_k_min -10
_diffrn_reflns_limit_l_max 13
_diffrn_reflns_limit_l_min -14
_diffrn_reflns_number 11525
_diffrn_reflns_point_group_measured_fraction_full 0.999
_diffrn_reflns_point_group_measured_fraction_max 0.999
_diffrn_reflns_theta_full 25.242
_diffrn_reflns_theta_max 33.167
_diffrn_reflns_theta_min 2.564
_diffrn_source 'sealed tube'
_exptl_absorpt_coefficient_mu 0.120
_exptl_absorpt_correction_T_max 0.7465
_exptl_absorpt_correction_T_min 0.7016
_exptl_absorpt_correction_type multi-scan
_exptl_absorpt_process_details
;
 SADABS 2016/2: Krause, L., Herbst-Irmer, R., Sheldrick G.M. & Stalke D.,
 J. Appl. Cryst. 48 (2015) 3-10
;
_exptl_crystal_colour colourless
_exptl_crystal_density_diffrn 1.402
_exptl_crystal_description block
_exptl_crystal_F_000 404
_exptl_crystal_size_max 0.427
_exptl_crystal_size_mid 0.249
_exptl_crystal_size_min 0.086
_refine_diff_density_max 0.537
_refine_diff_density_min -0.260
_refine_diff_density_rms 0.051
_refine_ls_extinction_method none
_refine_ls_goodness_of_fit_ref 1.085
_refine_ls_hydrogen_treatment mixed
_refine_ls_matrix_type full
_refine_ls_number_parameters 98
_refine_ls_number_reflns 1850
_refine_ls_number_restraints 0
_refine_ls_restrained_S_all 1.085
_refine_ls_R_factor_all 0.0418
_refine_ls_R_factor_gt 0.0365
_refine_ls_shift/su_max 0.001
_refine_ls_shift/su_mean 0.000
_refine_ls_structure_factor_coef Fsqd
_refine_ls_weighting_details 'w=1/[\s^2^(Fo^2^)+(0.0637P)^2^+0.2738P] where P=(Fo^2^+2Fc^2^)/3'
_refine_ls_weighting_scheme calc
_refine_ls_wR_factor_gt 0.1055
_refine_ls_wR_factor_ref 0.1094
_reflns_Friedel_coverage 0.000
_reflns_number_gt 1629
_reflns_number_total 1850
_reflns_threshold_expression 'I > 2\s(I)'
_cod_data_source_file c9ce01110b2.cif
_cod_data_source_block p1914b
_cod_original_cell_volume 900.91(5)
_cod_database_code 7234356
_shelx_shelxl_version_number 2018/3
_shelx_space_group_comment
;
The symmetry employed for this shelxl refinement is uniquely defined
by the following loop, which should always be used as a source of
symmetry information in preference to the above space-group names.
They are only intended as comments.
;
_shelx_estimated_absorpt_t_min 0.951
_shelx_estimated_absorpt_t_max 0.990

loop_
_space_group_symop_operation_xyz
'x, y, z'
'-x, y, -z'
'x+1/2, y+1/2, z'
'-x+1/2, y+1/2, -z'
'-x, -y, -z'
'x, -y, z'
'-x+1/2, -y+1/2, -z'
'x+1/2, -y+1/2, z'

loop_
_atom_site_label
_atom_site_type_symbol
_atom_site_fract_x
_atom_site_fract_y
_atom_site_fract_z
_atom_site_U_iso_or_equiv
_atom_site_adp_type
_atom_site_occupancy
_atom_site_site_symmetry_order
_atom_site_calc_flag
_atom_site_refinement_flags_posn
_atom_site_refinement_flags_adp
_atom_site_refinement_flags_occupancy
O01 O 0.62427(5) 0.500000 0.65874(9) 0.0273(2) Uani 1 2 d S T P
O02 O 0.49370(5) 0.500000 0.67762(9) 0.02429(18) Uani 1 2 d S T P
O03 O 0.78793(7) 0.500000 0.98202(11) 0.0324(2) Uani 1 2 d S T P
H03A H 0.7317(17) 0.500000 0.888(3) 0.049(5) Uiso 1 2 d S . P
H03B H 0.8204(19) 0.590(4) 0.987(3) 0.035(6) Uiso 0.5 1 d . . P
O04 O 0.93049(6) 0.75576(12) 1.03916(9) 0.03729(18) Uani 1 1 d . . .
H04A H 0.9478(12) 0.831(2) 1.120(2) 0.057(4) Uiso 1 1 d . . .
H04B H 0.973(2) 0.744(4) 1.025(3) 0.036(6) Uiso 0.5 1 d . . P
H04C H 0.889(2) 0.690(5) 1.020(4) 0.048(8) Uiso 0.5 1 d . . P
N05 N 0.71032(6) 0.500000 0.48040(11) 0.01935(17) Uani 1 2 d S T P
H05 H 0.6528(19) 0.500000 0.490(3) 0.069(7) Uiso 1 2 d S . P
C06 C 0.95282(6) 0.500000 0.43635(11) 0.01759(18) Uani 1 2 d S T P
H06 H 0.938190 0.500000 0.324930 0.021 Uiso 1 2 calc R U P
C07 C 0.87055(6) 0.500000 0.45715(11) 0.01562(17) Uani 1 2 d S T P
C08 C 0.53445(6) 0.500000 0.59750(11) 0.01690(18) Uani 1 2 d S T P
C09 C 0.88219(7) 0.500000 0.61442(12) 0.02054(19) Uani 1 2 d S T P
H09 H 0.945867 0.500000 0.714909 0.025 Uiso 1 2 calc R U P
C10 C 0.77538(7) 0.500000 0.31273(12) 0.02099(19) Uani 1 2 d S T P
H10 H 0.765077 0.500000 0.204283 0.025 Uiso 1 2 calc R U P
C11 C 0.80058(7) 0.500000 0.62226(13) 0.02157(19) Uani 1 2 d S T P
H11 H 0.808166 0.500000 0.728637 0.026 Uiso 1 2 calc R U P
C12 C 0.69666(7) 0.500000 0.32861(13) 0.0224(2) Uani 1 2 d S T P
H12 H 0.631996 0.500000 0.230559 0.027 Uiso 1 2 calc R U P

loop_
_atom_site_aniso_label
_atom_site_aniso_U_11
_atom_site_aniso_U_22
_atom_site_aniso_U_33
_atom_site_aniso_U_23
_atom_site_aniso_U_13
_atom_site_aniso_U_12
O01 0.0095(3) 0.0557(5) 0.0173(3) 0.000 0.0077(2) 0.000
O02 0.0139(3) 0.0471(5) 0.0166(3) 0.000 0.0114(3) 0.000
O03 0.0213(4) 0.0545(6) 0.0184(4) 0.000 0.0090(3) 0.000
O04 0.0389(4) 0.0416(4) 0.0345(3) -0.0096(3) 0.0222(3) -0.0062(3)
N05 0.0138(3) 0.0248(4) 0.0261(4) 0.000 0.0152(3) 0.000
C06 0.0118(4) 0.0286(4) 0.0161(4) 0.000 0.0101(3) 0.000
C07 0.0105(3) 0.0224(4) 0.0168(4) 0.000 0.0093(3) 0.000
C08 0.0107(3) 0.0272(4) 0.0153(3) 0.000 0.0088(3) 0.000
C09 0.0133(3) 0.0345(5) 0.0164(4) 0.000 0.0098(3) 0.000
C10 0.0125(3) 0.0352(5) 0.0174(4) 0.000 0.0096(3) 0.000
C11 0.0182(4) 0.0327(5) 0.0207(4) 0.000 0.0151(3) 0.000
C12 0.0115(3) 0.0345(5) 0.0216(4) 0.000 0.0094(3) 0.000

loop_
_atom_type_symbol
_atom_type_description
_atom_type_scat_dispersion_real
_atom_type_scat_dispersion_imag
_atom_type_scat_source
C C 0.0033 0.0016 'International Tables Vol C Tables 4.2.6.8 and 6.1.1.4'
H H 0.0000 0.0000 'International Tables Vol C Tables 4.2.6.8 and 6.1.1.4'
N N 0.0061 0.0033 'International Tables Vol C Tables 4.2.6.8 and 6.1.1.4'
O O 0.0106 0.0060 'International Tables Vol C Tables 4.2.6.8 and 6.1.1.4'

loop_
_geom_angle_atom_site_label_1
_geom_angle_atom_site_label_2
_geom_angle_atom_site_label_3
_geom_angle
_geom_angle_site_symmetry_1
_geom_angle_site_symmetry_3
H03A O03 H03B 110.7(19) . .
H03A O03 H03B 110.7(19) . 6_565
H03B O03 H03B 102(4) . 6_565
H04A O04 H04B 110(2) . .
H04A O04 H04C 114(2) . .
H04B O04 H04C 132(3) . .
C12 N05 C11 121.55(8) . .
C12 N05 H05 119.8(14) . .
C11 N05 H05 118.6(14) . .
C06 C06 C07 124.43(10) 5_766 .
C06 C06 H06 117.8 5_766 .
C07 C06 H06 117.8 . .
C10 C07 C09 118.18(8) . .
C10 C07 C06 118.41(8) . .
C09 C07 C06 123.41(8) . .
O01 C08 O02 126.71(9) . .
O01 C08 C08 116.81(9) . 5_666
O02 C08 C08 116.48(9) . 5_666
C11 C09 C07 119.52(9) . .
C11 C09 H09 120.2 . .
C07 C09 H09 120.2 . .
C12 C10 C07 119.63(9) . .
C12 C10 H10 120.2 . .
C07 C10 H10 120.2 . .
N05 C11 C09 120.45(9) . .
N05 C11 H11 119.8 . .
C09 C11 H11 119.8 . .
N05 C12 C10 120.67(9) . .
N05 C12 H12 119.7 . .
C10 C12 H12 119.7 . .

loop_
_geom_bond_atom_site_label_1
_geom_bond_atom_site_label_2
_geom_bond_distance
_geom_bond_site_symmetry_2
O01 C08 1.2477(10) .
O02 C08 1.2600(10) .
O03 H03A 0.86(2) .
O03 H03B 0.80(3) .
O03 H03B 0.80(3) 6_565
O04 H04A 0.842(17) .
O04 H04B 0.78(2) .
O04 H04C 0.75(4) .
N05 C12 1.3349(13) .
N05 C11 1.3443(13) .
N05 H05 1.00(2) .
C06 C06 1.3383(17) 5_766
C06 C07 1.4653(12) .
C06 H06 0.9500 .
C07 C10 1.3986(13) .
C07 C09 1.4013(13) .
C08 C08 1.5526(18) 5_666
C09 C11 1.3784(12) .
C09 H09 0.9500 .
C10 C12 1.3778(12) .
C10 H10 0.9500 .
C11 H11 0.9500 .
C12 H12 0.9500 .

loop_
_geom_torsion_atom_site_label_1
_geom_torsion_atom_site_label_2
_geom_torsion_atom_site_label_3
_geom_torsion_atom_site_label_4
_geom_torsion
_geom_torsion_site_symmetry_1
C06 C06 C07 C10 180.000(0) 5_766
C06 C06 C07 C09 0.000(0) 5_766
C10 C07 C09 C11 0.000(0) .
C06 C07 C09 C11 180.000(0) .
C09 C07 C10 C12 0.000(0) .
C06 C07 C10 C12 180.000(0) .
C12 N05 C11 C09 0.000(0) .
C07 C09 C11 N05 0.000(0) .
C11 N05 C12 C10 0.000(0) .
C07 C10 C12 N05 0.000(0) .
